data_4322081
loop_
_publ_author_name
'Rebecca R. Conry'
'William S. Striejewske'
'A. Alex Tipton'

_publ_contact_author_address
;   University of Nevada, Reno
    Department of Chemistry 216
    Reno, Nevada  89557   USA
;
_publ_contact_author_email conry@chem.unr.edu
_publ_contact_author_name 'Rebecca R. Conry'
_publ_section_title
;
 Copper(I) Complexes with a NS2-Macrocyclic Ligand Bearing a Pendant
 Naphthyl Group: Structures of
 {N-[2-(1-Naphthyl)ethyl]-1-aza-4,8-dithiacyclodecane}copper(I)-Ligand,
 where Ligand = \h2-Naphthalene, Acetonitrile, or Triphenylphosphine
;
_journal_name_full 'Inorganic Chemistry'
_journal_page_first 2833
_journal_page_last 2843
_journal_paper_doi 10.1021/ic981418p
_journal_volume 38
_journal_year 1999
_chemical_formula_sum 'C22 H31 Cu F6 N P S2'
_chemical_formula_weight 582.11
_chemical_name_common 'Complex 2'
_chemical_name_systematic
;  [(N-(2-(1-naphthyl)ethyl)-1-aza-4,8-dithiacyclodecane)copper(I)]
 hexafluorophosphate 
;
_chemical_temperature_decomposition 470
_space_group_IT_number 14
_symmetry_cell_setting monoclinic
_symmetry_space_group_name_Hall '-P 2ybc'
_symmetry_space_group_name_H-M 'P 1 21/c 1'
_atom_sites_solution_hydrogens geom
_atom_sites_solution_primary heavy
_atom_sites_solution_secondary difmap
_audit_creation_method 'SHELXL generated with manual editing'
_cell_angle_alpha 90.00
_cell_angle_beta 102.431(6)
_cell_angle_gamma 90.00
_cell_formula_units_Z 4
_cell_length_a 15.7318(15)
_cell_length_b 8.9164(10)
_cell_length_c 17.205(2)
_cell_measurement_reflns_used 64
_cell_measurement_temperature 300(2)
_cell_measurement_theta_max 12.92
_cell_measurement_theta_min 1.89
_cell_volume 2356.8(4)
_computing_cell_refinement 'Siemens XSCANS'
_computing_data_collection 'Siemens XSCANS'
_computing_data_reduction 'Siemens SHELXTL'
_computing_molecular_graphics 'Siemens SHELXTL'
_computing_publication_material 'Siemens SHELXTL'
_computing_structure_refinement 'SHELXL-93 (Sheldrick, 1993)'
_computing_structure_solution 'SHELXS-86 (Sheldrick, 1990)'
_diffrn_ambient_temperature 300(2)
_diffrn_measurement_device 'Siemens P4'
_diffrn_measurement_method '\w scans'
_diffrn_radiation_monochromator graphite
_diffrn_radiation_source 'fine-focus sealed tube'
_diffrn_radiation_type MoK\a
_diffrn_radiation_wavelength 0.71073
_diffrn_reflns_av_R_equivalents 0.0558
_diffrn_reflns_av_sigmaI/netI 0.0714
_diffrn_reflns_limit_h_max 1
_diffrn_reflns_limit_h_min -18
_diffrn_reflns_limit_k_max 1
_diffrn_reflns_limit_k_min -10
_diffrn_reflns_limit_l_max 20
_diffrn_reflns_limit_l_min -20
_diffrn_reflns_number 5287
_diffrn_reflns_theta_max 25.00
_diffrn_reflns_theta_min 2.42
_diffrn_standards_decay_% 'not significant'
_diffrn_standards_interval_count 97
_diffrn_standards_number 3
_exptl_absorpt_coefficient_mu 1.231
_exptl_absorpt_correction_type none
_exptl_crystal_colour colorless
_exptl_crystal_density_diffrn 1.641
_exptl_crystal_density_meas ?
_exptl_crystal_density_method none
_exptl_crystal_description wedge
_exptl_crystal_F_000 1200
_exptl_crystal_size_max 0.06
_exptl_crystal_size_mid 0.85
_exptl_crystal_size_min 0.40
_refine_diff_density_max 0.716
_refine_diff_density_min -0.608
_refine_diff_density_rms 0.078
_refine_ls_extinction_coef none
_refine_ls_extinction_method none
_refine_ls_goodness_of_fit_all 1.020
_refine_ls_goodness_of_fit_obs 1.115
_refine_ls_hydrogen_treatment constr
_refine_ls_matrix_type full
_refine_ls_number_parameters 320
_refine_ls_number_reflns 4153
_refine_ls_number_restraints 0
_refine_ls_restrained_S_all 1.020
_refine_ls_restrained_S_obs 1.115
_refine_ls_R_factor_all 0.1126
_refine_ls_R_factor_obs 0.0587
_refine_ls_shift/esd_max -0.016
_refine_ls_shift/esd_mean 0.002
_refine_ls_structure_factor_coef Fsqd
_refine_ls_weighting_details 'w=1/[\s^2^(Fo^2^)+(0.0688P)^2^+2.4439P] where P=(Fo^2^+2Fc^2^)/3'
_refine_ls_weighting_scheme calc
_refine_ls_wR_factor_all 0.1545
_refine_ls_wR_factor_obs 0.1285
_reflns_number_observed 2517
_reflns_number_total 4153
_reflns_observed_criterion >2sigma(I)
_cod_data_source_file ic981418p_2.cif
_cod_data_source_block complex2.IC981418P
_cod_depositor_comments
;
The following automatic conversions were performed:

'_exptl_crystal_density_meas' value 'not measured' was changed to '?'
- the value is perceived as not measured.

Automatic conversion script
Id: cif_fix_values 3008 2015-01-20 13:52:24Z robertas 

The following automatic conversions were performed:

'_refine_ls_weighting_scheme' value 'calc
w=1/[\s^2^(Fo^2^)+(0.0688P)^2^+2.4439P] where P=(Fo^2^+2Fc^2^)/3' was
changed to 'calc'. New tag '_refine_ls_weighting_details' was
created. The value of the new tag was set to
'w=1/[\s^2^(Fo^2^)+(0.0688P)^2^+2.4439P] where P=(Fo^2^+2Fc^2^)/3'.

Automatic conversion script
Id: cif_fix_values 3143 2015-03-26 13:38:13Z robertas 
;
_cod_database_code 4322081

loop_
_symmetry_equiv_pos_as_xyz
'x, y, z'
'-x, y+1/2, -z+1/2'
'-x, -y, -z'
'x, -y-1/2, z-1/2'

loop_
_atom_site_aniso_label
_atom_site_aniso_U_11
_atom_site_aniso_U_22
_atom_site_aniso_U_33
_atom_site_aniso_U_23
_atom_site_aniso_U_13
_atom_site_aniso_U_12
Cu 0.0512(4) 0.0407(4) 0.0439(4) -0.0026(4) 0.0085(3) -0.0007(4)
S1 0.0521(10) 0.0618(11) 0.0624(10) -0.0079(8) 0.0090(8) -0.0135(8)
S2 0.0654(11) 0.0548(10) 0.0421(8) -0.0030(7) -0.0019(7) -0.0013(9)
N 0.066(3) 0.042(3) 0.044(3) 0.006(2) 0.010(2) -0.002(3)
C10 0.062(4) 0.062(4) 0.047(4) -0.008(3) 0.021(3) 0.010(4)
C11 0.056(4) 0.057(4) 0.057(4) -0.019(3) 0.011(3) 0.005(3)
C1 0.072(5) 0.077(5) 0.046(3) 0.014(3) -0.004(3) 0.007(4)
C2 0.055(4) 0.091(6) 0.057(4) 0.005(4) -0.011(3) 0.006(4)
C3 0.059(4) 0.087(6) 0.073(4) -0.002(4) 0.029(4) 0.000(4)
C4 0.081(5) 0.072(5) 0.065(4) -0.002(4) 0.033(4) 0.017(4)
C5 0.090(5) 0.065(4) 0.034(3) -0.006(3) 0.012(3) 0.008(4)
C6 0.089(5) 0.054(4) 0.064(4) -0.006(3) 0.009(4) -0.022(4)
C7 0.087(5) 0.047(4) 0.059(4) 0.012(3) 0.008(4) 0.002(4)
C8 0.079(5) 0.073(5) 0.056(4) 0.022(4) 0.021(4) -0.007(4)
C9 0.084(5) 0.083(5) 0.046(4) 0.007(4) 0.017(3) 0.005(4)
C12 0.069(5) 0.042(4) 0.086(5) -0.009(4) 0.026(4) -0.001(3)
C13 0.082(5) 0.048(4) 0.068(4) 0.009(3) 0.023(4) 0.022(4)
C14 0.060(4) 0.053(4) 0.053(4) -0.004(3) 0.018(3) 0.013(4)
C15 0.064(5) 0.083(5) 0.058(4) -0.009(4) 0.003(4) 0.020(4)
C16 0.048(4) 0.103(7) 0.093(6) -0.030(5) 0.003(4) 0.001(5)
C17 0.062(5) 0.108(7) 0.114(7) -0.020(6) 0.034(5) -0.022(5)
C18 0.068(5) 0.090(6) 0.080(5) -0.001(4) 0.026(4) -0.016(5)
C19 0.055(4) 0.060(4) 0.057(4) -0.009(3) 0.023(3) 0.000(3)
P 0.0637(12) 0.0596(11) 0.0506(10) -0.0020(9) 0.0049(8) 0.0039(10)
F1 0.125(13) 0.117(11) 0.049(8) -0.020(7) 0.006(7) 0.041(10)
F2 0.085(11) 0.085(10) 0.106(9) 0.036(8) 0.003(7) -0.011(8)
F3 0.205(16) 0.102(9) 0.088(14) -0.062(10) 0.014(9) -0.058(12)
F4 0.156(18) 0.123(15) 0.145(14) 0.051(11) 0.087(14) -0.011(11)
F5 0.086(3) 0.138(5) 0.103(3) 0.023(3) 0.027(3) 0.043(3)
F6 0.070(3) 0.110(4) 0.129(4) 0.003(3) -0.001(3) 0.026(3)
F1A 0.071(12) 0.298(40) 0.043(10) -0.006(18) 0.011(8) -0.040(18)
F2A 0.097(22) 0.070(16) 0.321(46) -0.042(22) 0.099(27) -0.037(13)
F4A 0.088(13) 0.047(10) 0.196(25) 0.014(11) -0.036(16) -0.012(8)
F3A 0.165(21) 0.160(23) 0.034(9) 0.011(12) -0.005(10) 0.087(19)

loop_
_atom_site_label
_atom_site_type_symbol
_atom_site_fract_x
_atom_site_fract_y
_atom_site_fract_z
_atom_site_U_iso_or_equiv
_atom_site_thermal_displace_type
_atom_site_occupancy
_atom_site_calc_flag
_atom_site_refinement_flags
_atom_site_disorder_group
Cu Cu 0.21966(5) 0.11072(8) 0.79577(4) 0.0455(2) Uani 1 d . .
S1 S 0.07307(10) 0.0806(2) 0.76729(10) 0.0592(5) Uani 1 d . .
S2 S 0.26234(11) 0.2594(2) 0.90142(9) 0.0561(4) Uani 1 d . .
N N 0.2076(3) 0.2974(5) 0.7155(3) 0.0510(13) Uani 1 d . .
C10 C 0.3335(4) 0.0445(8) 0.7277(3) 0.056(2) Uani 1 d . .
C11 C 0.2752(4) -0.0652(7) 0.7393(4) 0.057(2) Uani 1 d . .
H11 H 0.2246(4) -0.0795(7) 0.7007(4) 0.068 Uiso 1 calc R .
C1 C 0.1246(4) 0.2738(8) 0.6575(4) 0.067(2) Uani 1 d . .
H1A H 0.1324(4) 0.1938(8) 0.6215(4) 0.081 Uiso 1 calc R .
H1B H 0.1103(4) 0.3643(8) 0.6262(4) 0.081 Uiso 1 calc R .
C2 C 0.0490(4) 0.2342(9) 0.6953(4) 0.071(2) Uani 1 d . .
H2A H -0.0006(4) 0.2064(9) 0.6537(4) 0.085 Uiso 1 calc R .
H2B H 0.0328(4) 0.3223(9) 0.7219(4) 0.085 Uiso 1 calc R .
C3 C 0.0353(4) 0.1546(9) 0.8535(4) 0.071(2) Uani 1 d . .
H3A H -0.0266(4) 0.1739(9) 0.8368(4) 0.085 Uiso 1 calc R .
H3B H 0.0425(4) 0.0761(9) 0.8934(4) 0.085 Uiso 1 calc R .
C4 C 0.0780(5) 0.2958(8) 0.8936(4) 0.070(2) Uani 1 d . .
H4A H 0.0803(5) 0.3687(8) 0.8522(4) 0.084 Uiso 1 calc R .
H4B H 0.0399(5) 0.3366(8) 0.9258(4) 0.084 Uiso 1 calc R .
C5 C 0.1677(4) 0.2835(8) 0.9454(3) 0.063(2) Uani 1 d . .
H5A H 0.1670(4) 0.1996(8) 0.9812(3) 0.076 Uiso 1 calc R .
H5B H 0.1776(4) 0.3731(8) 0.9781(3) 0.076 Uiso 1 calc R .
C6 C 0.2663(5) 0.4293(7) 0.8444(4) 0.070(2) Uani 1 d . .
H6A H 0.2535(5) 0.5137(7) 0.8755(4) 0.084 Uiso 1 calc R .
H6B H 0.3253(5) 0.4421(7) 0.8370(4) 0.084 Uiso 1 calc R .
C7 C 0.2043(5) 0.4356(7) 0.7626(4) 0.065(2) Uani 1 d . .
H7A H 0.1454(5) 0.4503(7) 0.7696(4) 0.078 Uiso 1 calc R .
H7B H 0.2194(5) 0.5210(7) 0.7333(4) 0.078 Uiso 1 calc R .
C8 C 0.2815(5) 0.3001(8) 0.6748(4) 0.068(2) Uani 1 d . .
H8A H 0.3300(5) 0.3522(8) 0.7082(4) 0.082 Uiso 1 calc R .
H8B H 0.2645(5) 0.3560(8) 0.6255(4) 0.082 Uiso 1 calc R .
C9 C 0.3108(5) 0.1446(8) 0.6563(4) 0.071(2) Uani 1 d . .
H9A H 0.2647(5) 0.0979(8) 0.6173(4) 0.085 Uiso 1 calc R .
H9B H 0.3613(5) 0.1540(8) 0.6327(4) 0.085 Uiso 1 calc R .
C12 C 0.2902(5) -0.1547(7) 0.8070(4) 0.064(2) Uani 1 d . .
H12A H 0.2480(5) -0.2222(7) 0.8153(4) 0.077 Uiso 1 calc R .
C13 C 0.3670(5) -0.1432(7) 0.8612(4) 0.065(2) Uani 1 d . .
H13A H 0.3765(5) -0.2034(7) 0.9064(4) 0.078 Uiso 1 calc R .
C14 C 0.4324(4) -0.0428(7) 0.8506(4) 0.055(2) Uani 1 d . .
C15 C 0.5138(5) -0.0364(9) 0.9040(4) 0.070(2) Uani 1 d . .
H15A H 0.5252(5) -0.1003(9) 0.9478(4) 0.084 Uiso 1 calc R .
C16 C 0.5751(5) 0.0609(11) 0.8927(5) 0.083(2) Uani 1 d . .
H16A H 0.6285(5) 0.0647(11) 0.9286(5) 0.100 Uiso 1 calc R .
C17 C 0.5586(5) 0.1556(11) 0.8274(6) 0.092(3) Uani 1 d . .
H17A H 0.6017(5) 0.2218(11) 0.8198(6) 0.111 Uiso 1 calc R .
C18 C 0.4820(5) 0.1542(9) 0.7749(5) 0.078(2) Uani 1 d . .
H18A H 0.4729(5) 0.2199(9) 0.7319(5) 0.094 Uiso 1 calc R .
C19 C 0.4149(4) 0.0541(7) 0.7840(4) 0.056(2) Uani 1 d . .
P P 0.16164(12) -0.2376(2) 1.01172(10) 0.0591(5) Uani 1 d . .
F1 F 0.1428(15) -0.3210(25) 0.9314(12) 0.099(7) Uani 0.59(5) d P 1
F2 F 0.1293(16) -0.3810(29) 1.0488(12) 0.095(6) Uani 0.59(5) d P 1
F3 F 0.1836(17) -0.1624(24) 1.0945(13) 0.135(8) Uani 0.59(5) d P 1
F4 F 0.1993(16) -0.1062(29) 0.9747(17) 0.133(9) Uani 0.59(5) d P 1
F5 F 0.0691(3) -0.1618(6) 0.9936(3) 0.108(2) Uani 1 d . 1
F6 F 0.2535(3) -0.3181(6) 1.0288(3) 0.106(2) Uani 1 d . 1
C100 C 0.4898(11) -0.0023(19) 0.5538(9) 0.148(6) Uiso 1 d . .
H10A H 0.4399(11) 0.0584(19) 0.5298(9) 0.177 Uiso 1 calc R .
H10B H 0.5377(11) 0.0199(19) 0.5282(9) 0.177 Uiso 1 calc R .
C101 C 0.5051(5) 0.0120(8) 0.6067(4) 0.067(2) Uiso 1 d . .
H10C H 0.4636(5) 0.0554(8) 0.6346(4) 0.080 Uiso 1 calc R .
H10D H 0.5662(5) 0.0150(8) 0.6329(4) 0.080 Uiso 1 calc R .
C102 C 0.4797(10) -0.0786(17) 0.5515(9) 0.151(6) Uiso 1 d . .
H10E H 0.5210(10) -0.1490(17) 0.5376(9) 0.181 Uiso 1 calc R .
H10F H 0.4190(10) -0.1088(17) 0.5393(9) 0.181 Uiso 1 calc R .
F1A F 0.1466(18) -0.2694(65) 0.9155(19) 0.137(14) Uani 0.41(5) d P 2
F2A F 0.1062(34) -0.3775(40) 1.0232(39) 0.155(15) Uani 0.41(5) d P 2
F4A F 0.2082(17) -0.0846(30) 0.9953(23) 0.120(11) Uani 0.41(5) d P 2
F3A F 0.1698(24) -0.2004(46) 1.1013(14) 0.124(11) Uani 0.41(5) d P 2

loop_
_atom_type_symbol
_atom_type_description
_atom_type_scat_dispersion_real
_atom_type_scat_dispersion_imag
_atom_type_scat_source
C C 0.0033 0.0016 'International Tables Vol C Tables 4.2.6.8 and 6.1.1.4'
H H 0.0000 0.0000 'International Tables Vol C Tables 4.2.6.8 and 6.1.1.4'
N N 0.0061 0.0033 'International Tables Vol C Tables 4.2.6.8 and 6.1.1.4'
F F 0.0171 0.0103 'International Tables Vol C Tables 4.2.6.8 and 6.1.1.4'
P P 0.1023 0.0942 'International Tables Vol C Tables 4.2.6.8 and 6.1.1.4'
S S 0.1246 0.1234 'International Tables Vol C Tables 4.2.6.8 and 6.1.1.4'
Cu Cu 0.3201 1.2651 'International Tables Vol C Tables 4.2.6.8 and 6.1.1.4'

loop_
_geom_angle_atom_site_label_1
_geom_angle_atom_site_label_2
_geom_angle_atom_site_label_3
_geom_angle
_geom_angle_site_symmetry_1
_geom_angle_site_symmetry_3
_geom_angle_publ_flag
C11 Cu N 105.4(2) . . ?
C11 Cu S2 136.7(2) . . ?
N Cu S2 91.89(14) . . ?
C11 Cu S1 108.2(2) . . ?
N Cu S1 90.46(15) . . ?
S2 Cu S1 111.08(7) . . ?
C11 Cu C10 34.8(2) . . ?
N Cu C10 81.3(2) . . ?
S2 Cu C10 114.5(2) . . ?
S1 Cu C10 133.8(2) . . ?
C2 S1 C3 102.8(4) . . ?
C2 S1 Cu 96.3(2) . . ?
C3 S1 Cu 105.9(2) . . ?
C6 S2 C5 104.7(3) . . ?
C6 S2 Cu 95.4(2) . . ?
C5 S2 Cu 106.2(2) . . ?
C1 N C8 110.7(5) . . ?
C1 N C7 111.0(5) . . ?
C8 N C7 111.7(5) . . ?
C1 N Cu 105.4(4) . . ?
C8 N Cu 110.3(4) . . ?
C7 N Cu 107.5(3) . . ?
C11 C10 C19 118.0(6) . . ?
C11 C10 C9 119.4(6) . . ?
C19 C10 C9 122.6(6) . . ?
C11 C10 Cu 61.3(3) . . ?
C19 C10 Cu 107.9(4) . . ?
C9 C10 Cu 100.4(4) . . ?
C10 C11 C12 121.9(6) . . ?
C10 C11 Cu 83.9(4) . . ?
C12 C11 Cu 93.0(4) . . ?
N C1 C2 113.9(5) . . ?
C1 C2 S1 113.4(5) . . ?
C4 C3 S1 118.5(5) . . ?
C5 C4 C3 118.3(6) . . ?
C4 C5 S2 120.6(4) . . ?
C7 C6 S2 116.1(5) . . ?
N C7 C6 112.5(5) . . ?
N C8 C9 112.9(5) . . ?
C10 C9 C8 113.8(5) . . ?
C13 C12 C11 119.7(7) . . ?
C12 C13 C14 121.7(7) . . ?
C13 C14 C15 121.9(7) . . ?
C13 C14 C19 118.4(6) . . ?
C15 C14 C19 119.7(7) . . ?
C16 C15 C14 120.8(7) . . ?
C15 C16 C17 119.8(7) . . ?
C18 C17 C16 121.8(8) . . ?
C17 C18 C19 120.9(8) . . ?
C14 C19 C18 117.1(6) . . ?
C14 C19 C10 120.0(6) . . ?
C18 C19 C10 122.8(6) . . ?
F4 P F1 90.8(12) . . ?
F4 P F3 91.2(13) . . ?
F1 P F3 176.5(11) . . ?
F2A P F3A 88.5(18) . . ?
F4 P F2 175.3(13) . . ?
F1 P F2 87.4(13) . . ?
F3 P F2 90.4(12) . . ?
F4 P F5 90.7(9) . . ?
F1 P F5 92.2(8) . . ?
F3 P F5 90.6(10) . . ?
F2 P F5 93.7(9) . . ?
F4 P F6 90.3(9) . . ?
F1 P F6 86.6(8) . . ?
F3 P F6 90.6(10) . . ?
F2 P F6 85.3(9) . . ?
F5 P F6 178.4(3) . . ?
F2A P F4A 173.4(23) . . ?
F3A P F4A 92.9(18) . . ?
F2A P F1A 91.5(19) . . ?
F3A P F1A 175.8(17) . . ?
F4A P F1A 86.7(18) . . ?
C102 C100 C101 101.6(27) . . ?
C102 C100 C100 92.9(24) . 3_656 ?
C101 C100 C100 153.9(22) . 3_656 ?
C100 C101 C102 33.3(13) . . ?
C100 C102 C101 45.1(17) . . ?

loop_
_geom_bond_atom_site_label_1
_geom_bond_atom_site_label_2
_geom_bond_distance
_geom_bond_site_symmetry_2
_geom_bond_publ_flag
Cu C11 2.129(6) . ?
Cu N 2.146(5) . ?
Cu S2 2.233(2) . ?
Cu S1 2.268(2) . ?
Cu C10 2.414(6) . ?
S1 C2 1.831(7) . ?
S1 C3 1.835(7) . ?
S2 C6 1.813(7) . ?
S2 C5 1.822(7) . ?
N C1 1.477(8) . ?
N C8 1.480(8) . ?
N C7 1.482(8) . ?
C10 C11 1.384(9) . ?
C10 C19 1.432(8) . ?
C10 C9 1.499(9) . ?
C11 C12 1.389(9) . ?
C1 C2 1.515(9) . ?
C3 C4 1.521(10) . ?
C4 C5 1.504(9) . ?
C6 C7 1.530(9) . ?
C8 C9 1.516(9) . ?
C12 C13 1.362(9) . ?
C13 C14 1.404(9) . ?
C14 C15 1.408(9) . ?
C14 C19 1.413(8) . ?
C15 C16 1.342(10) . ?
C16 C17 1.385(11) . ?
C17 C18 1.341(11) . ?
C18 C19 1.417(9) . ?
P F4 1.51(2) . ?
P F1 1.54(2) . ?
P F2A 1.56(4) . ?
P F3 1.55(2) . ?
P F3A 1.55(2) . ?
P F2 1.56(2) . ?
P F5 1.574(5) . ?
P F6 1.583(5) . ?
P F4A 1.60(3) . ?
P F1A 1.65(3) . ?
C100 C102 0.70(2) . ?
C100 C101 0.900(14) . ?
C100 C100 1.94(3) 3_656 ?
C101 C102 1.25(2) . ?
